data_1575381
loop_
_publ_author_name
'Hensiek, Nicola'
'Duwe, Dario'
'Arrowsmith, Merle'
'Michel, Maximilian'
'Braunschweig, Holger'

_publ_section_title
;
 Atom-efficient synthesis of BN-heterocycles from oligoboranes and
 isonitriles.
;
_journal_issue 76
_journal_name_full 'Chemical communications (Cambridge, England)'
_journal_page_first 14721
_journal_page_last 14724
_journal_paper_doi 10.1039/d5cc03752b
_journal_volume 61
_journal_year 2025
_chemical_formula_moiety 'C27 H46 B3 N7 O, 0.5 (C5 H12)'
_chemical_formula_sum 'C29.5 H52 B3 N7 O'
_chemical_formula_weight 553.21
_chemical_name_systematic 3-PhOMe
_chemical_properties_physical Air-sensitive,Moisture-sensitive
_space_group_crystal_system triclinic
_space_group_IT_number 2
_space_group_name_Hall '-P 1'
_space_group_name_H-M_alt 'P -1'
_atom_sites_solution_hydrogens geom
_audit_creation_date 2025-04-15
_audit_creation_method 'CIF-fill 1.6d (K.Radacki, 2005-25)'
_audit_update_record
;
2025-07-01 deposited with the CCDC.	2025-08-12 downloaded from the CCDC.
;
_cell_angle_alpha 69.387(2)
_cell_angle_beta 79.424(2)
_cell_angle_gamma 79.155(2)
_cell_formula_units_Z 2
_cell_length_a 10.9804(3)
_cell_length_b 12.3739(3)
_cell_length_c 12.9690(4)
_cell_measurement_reflns_used 18434
_cell_measurement_temperature 100(2)
_cell_measurement_theta_max 74.3220
_cell_measurement_theta_min 3.6630
_cell_volume 1606.59(8)
_computing_cell_refinement 'CrysAlisPro 1.171.43.63a (Rigaku OD, 2023)'
_computing_data_collection
;
 CrysAlisPro system (CCD 42.72a 64-bit (release 07-10-2022))
;
_computing_data_reduction 'CrysAlisPro 1.171.43.63a (Rigaku OD, 2023)'
_computing_molecular_graphics 'ShelXLe (Huebschle et all, 2011)'
_computing_publication_material 'SHELXL-2019/2 (Sheldrick, 2019)'
_computing_structure_refinement 'SHELXL-2019/2 (Sheldrick, 2019)'
_computing_structure_solution 'SHELXT 2014/5 (Sheldrick, 2014)''
_diffrn_ambient_environment N~2~
_diffrn_ambient_temperature 100(2)
_diffrn_detector HPA
_diffrn_detector_area_resol_mean 10.0
_diffrn_detector_type 'HyPix Arc150'
_diffrn_measured_fraction_theta_full 0.992
_diffrn_measured_fraction_theta_max 0.988
_diffrn_measurement_details
;
 
 List of Runs (angles in degrees, time in seconds):
 --------------------------------------------------------------------------
  1  \w     98.00 129.00   0.50    0.19    --   85.25 122.00 165.72   62
  2  \w    102.00 129.00   0.50    0.19    --   82.28  15.00   0.00   54
  3  \w     63.00  97.00   0.50    0.19    --   82.28  15.00   0.00   68
  4  \w     93.00 133.00   0.50    0.19    --   82.28  15.00-180.00   80
  5  \w     38.00 102.00   0.50    0.19    --   85.25-129.00-110.77  128
  6  \w     42.00  93.00   0.50    0.19    --   85.25 -98.00-158.35  102
  7  \w     36.00 100.00   0.50    0.19    --   82.28-124.00 -15.00  128
  8  \w     55.00  86.00   0.50    0.19    --   82.28 -95.00-120.00   62
  9  \w     25.00  97.00   0.50    0.19    --   71.14-124.00 -15.00  144
 10  \w     40.00  87.00   0.50    0.19    --   82.28 -95.00 -60.00   94
 11  \w     40.00  70.00   0.50    0.19    --   82.28 -95.00 -90.00   60
 12  \w     19.00  84.00   0.50    0.19    --   58.28-124.00 -15.00  130
 13  \w     58.00  90.00   0.50    0.19    --   82.28 -95.00  60.00   64
 14  \w     37.00  93.00   0.50    0.19    --   82.28-112.00  90.00  112
 15  \w     51.00  93.00   0.50    0.19    --   85.25 -97.00 160.45   84
 16  \w     41.00  75.00   0.50    0.19    --   82.28 -95.00 150.00   68
 17  \w     51.00  77.00   0.50    0.19    --   82.28 -95.00 120.00   52
 18  \w     44.00  80.00   0.50    0.19    --   82.28 -95.00  90.00   72
 19  \w     46.00  90.00   0.50    0.19    --   82.28 -95.00 -30.00   88
 20  \w     28.00  79.00   0.50    0.19    --   71.14 -95.00-120.00  102
 21  \w    -94.00 -59.00   0.50    0.19    --  -46.00 -51.00  -3.33   70
 22  \w    -99.00 -64.00   0.50    0.19    --  -50.00 -47.00-107.59   70
 23  \w    -95.00 -60.00   0.50    0.19    --  -46.00 -48.00 108.33   70
 24  \w   -100.00 -63.00   0.50    0.19    --  -50.00 -45.00 121.07   74
 25  \w   -105.00 -65.00   0.50    0.19    --  -54.00 -36.00 -66.08   80
 26  \w   -124.00 -92.00   0.50    0.19    --  -79.50 -63.00-130.01   64
 27  \w   -126.00 -92.00   0.50    0.19    --  -79.50 -57.00-147.71   68
 28  \w   -118.00 -83.00   0.50    0.19    --  -70.00 -54.00 -10.13   70
 29  \w   -127.00 -91.00   0.50    0.19    --  -79.50 -56.00 -11.17   72
 30  \w   -127.00 -92.00   0.50    0.19    --  -79.50 -54.00 -32.68   70
 31  \w   -125.00 -91.00   0.50    0.19    --  -79.50 -61.00  17.56   68
 32  \w   -128.00 -93.00   0.50    0.19    --  -79.50 -50.00-108.91   70
 33  \w   -110.00 -75.00   0.50    0.19    --  -62.00 -51.00  63.92   70
 34  \w   -128.00 -93.00   0.50    0.19    --  -79.50 -50.00 -48.74   70
 35  \w   -127.00 -91.00   0.50    0.19    --  -79.50 -56.00  82.89   72
 36  \w   -128.00 -93.00   0.50    0.19    --  -79.50 -50.00  97.03   70
 37  \w   -127.00 -92.00   0.50    0.19    --  -79.50 -54.00 132.84   70
 38  \w   -107.00 -72.00   0.50    0.19    --  -58.00 -50.00 172.91   70
 39  \w   -130.00 -91.00   0.50    0.19    --  -79.50 -41.00 158.46   78
 40  \w   -129.00 -93.00   0.50    0.19    --  -79.50 -47.00  52.20   72
 41  \w   -111.00 -76.00   0.50    0.19    --  -62.00 -49.00-120.49   70
 42  \w   -124.00 -86.00   0.50    0.19    --  -74.00 -41.00-148.66   76
 43  \w   -126.00 -93.00   0.50    0.19    --  -79.50-120.00-142.36   66
 44  \w   -126.00 -93.00   0.50    0.19    --  -79.50-121.00-120.37   66
 45  \w   -127.00 -90.00   0.50    0.19    --  -79.50-127.00 -63.08   74
 46  \w   -126.00 -93.00   0.50    0.19    --  -79.50-121.00 -43.97   66
 47  \w    -92.00 -31.00   0.50    0.19    --  -76.35 112.00   0.00  122
 48  \w    -98.00 -33.00   0.50    0.19    --  -79.50 119.00-130.69  130
 49  \w    -86.00 -13.00   0.50    0.19    --  -59.96 124.00  63.00  146
 50  \w    -99.00 -32.00   0.50    0.19    --  -79.50 122.00 172.26  134
 51  \w    -95.00 -23.00   0.50    0.19    --  -69.45 124.00  63.00  144
 52  \w    -97.00 -33.00   0.50    0.19    --  -79.50 115.00  60.36  128
 53  \w    -97.00 -33.00   0.50    0.19    --  -79.50 117.00  67.99  128
 54  \w    -99.00 -30.00   0.50    0.19    --  -76.35 124.00  63.00  138
 55  \w    -97.00 -33.00   0.50    0.19    --  -79.50 115.00 -40.14  128
;
_diffrn_measurement_device 'four-circle diffractometer'
_diffrn_measurement_device_type 'Rigaku XtaLAB Synergy-R'
_diffrn_measurement_method '\w scans'
_diffrn_orient_matrix_type
;
 CrysAlisPro convention (1999,Acta A55,543-557)
;
_diffrn_orient_matrix_UB_11 -0.0239001000
_diffrn_orient_matrix_UB_12 0.0109342000
_diffrn_orient_matrix_UB_13 0.1169672000
_diffrn_orient_matrix_UB_21 0.0397359000
_diffrn_orient_matrix_UB_22 -0.1320691000
_diffrn_orient_matrix_UB_23 0.0505965000
_diffrn_orient_matrix_UB_31 0.1363616000
_diffrn_orient_matrix_UB_32 0.0213647000
_diffrn_orient_matrix_UB_33 -0.0114900000
_diffrn_radiation_monochromator 'multi-layer mirror'
_diffrn_radiation_probe x-ray
_diffrn_radiation_type CuK\a
_diffrn_radiation_wavelength 1.54184
_diffrn_radiation_xray_symbol K-L~2,3~
_diffrn_reflns_av_R_equivalents 0.0268
_diffrn_reflns_av_unetI/netI 0.0197
_diffrn_reflns_Laue_measured_fraction_full 0.992
_diffrn_reflns_Laue_measured_fraction_max 0.988
_diffrn_reflns_limit_h_max 13
_diffrn_reflns_limit_h_min -10
_diffrn_reflns_limit_k_max 15
_diffrn_reflns_limit_k_min -15
_diffrn_reflns_limit_l_max 15
_diffrn_reflns_limit_l_min -15
_diffrn_reflns_number 31770
_diffrn_reflns_point_group_measured_fraction_full 0.992
_diffrn_reflns_point_group_measured_fraction_max 0.988
_diffrn_reflns_theta_full 67.684
_diffrn_reflns_theta_max 70.076
_diffrn_reflns_theta_min 3.671
_diffrn_source 'rotating-anode X-ray tube'
_diffrn_source_type 'PhotonJet-R X-ray Source'
_exptl_absorpt_coefficient_mu 0.538
_exptl_absorpt_correction_T_max 1.000
_exptl_absorpt_correction_T_min 0.474
_exptl_absorpt_correction_type gaussian
_exptl_absorpt_process_details
;
 CrysAlisPro 1.171.43.63a (Rigaku Oxford Diffraction, 2023) Numerical 
 absorption correction based on gaussian integration over a multifaceted 
 crystal model Empirical absorption correction using spherical harmonics, 
 implemented in SCALE3 ABSPACK scaling algorithm.
;
_exptl_crystal_colour 'clear intense orange'
_exptl_crystal_density_diffrn 1.144
_exptl_crystal_description plate
_exptl_crystal_F_000 602
_exptl_crystal_preparation
;
 For data collection the crystal was immersed in a film of perfluoropolyether 
 oil, mounted on a polyimide loop and transferred to stream of cold nitrogen 
 (Oxford Cryostream 800).
;
_exptl_crystal_recrystallization_method 'Re-crystallisation from solvent: pentane'
_exptl_crystal_size_max 0.350
_exptl_crystal_size_mid 0.180
_exptl_crystal_size_min 0.090
_refine_diff_density_max 0.329
_refine_diff_density_min -0.233
_refine_diff_density_rms 0.039
_refine_ls_extinction_method none
_refine_ls_goodness_of_fit_ref 1.032
_refine_ls_hydrogen_treatment constr
_refine_ls_matrix_type full
_refine_ls_number_parameters 451
_refine_ls_number_reflns 6029
_refine_ls_number_restraints 126
_refine_ls_restrained_S_all 1.026
_refine_ls_R_factor_all 0.0481
_refine_ls_R_factor_gt 0.0422
_refine_ls_shift/su_max 0.000
_refine_ls_shift/su_mean 0.000
_refine_ls_structure_factor_coef Fsqd
_refine_ls_weighting_details 'w=1/[\s^2^(Fo^2^)+(0.0644P)^2^+0.4785P] where P=(Fo^2^+2Fc^2^)/3'
_refine_ls_weighting_scheme calc
_refine_ls_wR_factor_gt 0.1130
_refine_ls_wR_factor_ref 0.1172
_reflns_Friedel_coverage 0.000
_reflns_number_gt 5288
_reflns_number_total 6029
_reflns_threshold_expression 'I > 2\s(I)'
_cod_data_source_file d5cc03752b2.cif
_cod_data_source_block NiHe006_NiHe_a
_cod_depositor_comments 'Adding full bibliography for 1575379--1575386.cif.'
_cod_database_code 1575381
_shelx_shelxl_version_number 2019/2
_shelx_space_group_comment
;
 The symmetry employed for this shelxl refinement is uniquely defined by the 
 following loop, which should always be used as a source of symmetry 
 information in preference to the above space-group names. They are only 
 intended as comments.
;
_shelx_estimated_absorpt_t_min 0.834
_shelx_estimated_absorpt_t_max 0.953

loop_
_space_group_symop_operation_xyz
'x, y, z'
'-x, -y, -z'

loop_
_atom_site_label
_atom_site_type_symbol
_atom_site_fract_x
_atom_site_fract_y
_atom_site_fract_z
_atom_site_U_iso_or_equiv
_atom_site_adp_type
_atom_site_occupancy
_atom_site_site_symmetry_order
_atom_site_calc_flag
_atom_site_refinement_flags_posn
_atom_site_refinement_flags_adp
_atom_site_refinement_flags_occupancy
_atom_site_disorder_assembly
_atom_site_disorder_group
B1_1 B 0.43822(13) 0.76776(12) 0.53183(12) 0.0237(3) Uani 1 1 d . . . . .
N2_1 N 0.40317(10) 0.75372(9) 0.64845(9) 0.0235(2) Uani 1 1 d . . . . .
C3_1 C 0.28290(11) 0.71409(10) 0.68316(10) 0.0228(3) Uani 1 1 d . . . . .
C4_1 C 0.24246(11) 0.70228(10) 0.59499(10) 0.0228(3) Uani 1 1 d . . . . .
N5_1 N 0.33429(10) 0.73560(9) 0.50029(8) 0.0229(2) Uani 1 1 d . . . . .
C1_2 C 0.31350(12) 0.74979(11) 0.39046(10) 0.0252(3) Uani 1 1 d . . . . .
C2_2 C 0.29932(12) 0.86251(12) 0.31326(11) 0.0292(3) Uani 1 1 d . . . . .
C3_2 C 0.28198(15) 0.87599(14) 0.20529(12) 0.0383(3) Uani 1 1 d . . . . .
H3_2 H 0.271530 0.951919 0.152237 0.046 Uiso 1 1 calc R U . . .
C4_2 C 0.27984(16) 0.77993(16) 0.17451(12) 0.0430(4) Uani 1 1 d . . . . .
H4_2 H 0.267963 0.790250 0.100721 0.052 Uiso 1 1 calc R U . . .
C5_2 C 0.29497(14) 0.66908(14) 0.25114(12) 0.0377(3) Uani 1 1 d . . . . .
H5_2 H 0.293570 0.603669 0.229350 0.045 Uiso 1 1 calc R U . . .
C6_2 C 0.31221(12) 0.65195(12) 0.35971(11) 0.0294(3) Uani 1 1 d . . . . .
C7_2 C 0.30191(14) 0.96907(12) 0.34340(12) 0.0326(3) Uani 1 1 d . . . . .
H7A_2 H 0.246909 1.034743 0.299957 0.049 Uiso 1 1 calc R U . . .
H7B_2 H 0.387517 0.988269 0.327088 0.049 Uiso 1 1 calc R U . . .
H7C_2 H 0.272992 0.953467 0.422756 0.049 Uiso 1 1 calc R U . . .
C8_2 C 0.33129(14) 0.53030(12) 0.44077(13) 0.0349(3) Uani 1 1 d . . . . .
H8A_2 H 0.369632 0.476149 0.400401 0.052 Uiso 1 1 calc R U . . .
H8B_2 H 0.250393 0.507925 0.481257 0.052 Uiso 1 1 calc R U . . .
H8C_2 H 0.386279 0.527591 0.493466 0.052 Uiso 1 1 calc R U . . .
C1_3 C 0.47205(12) 0.76848(11) 0.72413(10) 0.0247(3) Uani 1 1 d . . . . .
C2_3 C 0.41601(12) 0.82289(11) 0.80055(11) 0.0270(3) Uani 1 1 d . . . . .
H2_3 H 0.330646 0.855881 0.799339 0.032 Uiso 1 1 calc R U . . .
C3_3 C 0.48200(13) 0.83061(12) 0.87984(11) 0.0291(3) Uani 1 1 d . . . . .
H3_3 H 0.441537 0.867173 0.932670 0.035 Uiso 1 1 calc R U . . .
C4_3 C 0.60682(13) 0.78431(12) 0.88024(11) 0.0279(3) Uani 1 1 d . . . . .
C5_3 C 0.66596(13) 0.73272(12) 0.80172(11) 0.0288(3) Uani 1 1 d . . . . .
H5_3 H 0.752501 0.703662 0.800564 0.035 Uiso 1 1 calc R U . . .
C6_3 C 0.59951(12) 0.72345(11) 0.72528(11) 0.0275(3) Uani 1 1 d . . . . .
H6_3 H 0.640260 0.686317 0.672959 0.033 Uiso 1 1 calc R U . . .
O7_3 O 0.68192(9) 0.78733(9) 0.95376(8) 0.0366(2) Uani 1 1 d . . . . .
C8_3 C 0.62223(16) 0.82472(15) 1.04470(13) 0.0412(4) Uani 1 1 d . . . . .
H8A_3 H 0.683209 0.814113 1.095120 0.062 Uiso 1 1 calc R U . . .
H8B_3 H 0.554346 0.778548 1.084655 0.062 Uiso 1 1 calc R U . . .
H8C_3 H 0.587974 0.907260 1.017025 0.062 Uiso 1 1 calc R U . . .
N1_4 N 0.55039(10) 0.80403(10) 0.46265(9) 0.0269(2) Uani 1 1 d . . . . .
C2_4 C 0.61580(12) 0.89097(12) 0.47202(12) 0.0297(3) Uani 1 1 d . . . . .
H2A_4 H 0.578794 0.910900 0.538839 0.044 Uiso 1 1 calc R U . . .
H2B_4 H 0.608598 0.960976 0.406420 0.044 Uiso 1 1 calc R U . . .
H2C_4 H 0.704215 0.859797 0.477127 0.044 Uiso 1 1 calc R U . . .
C3_4 C 0.59515(13) 0.77677(13) 0.36093(12) 0.0337(3) Uani 1 1 d . . . . .
H3A_4 H 0.557337 0.710323 0.362739 0.051 Uiso 1 1 calc R U . . .
H3B_4 H 0.686332 0.757140 0.354305 0.051 Uiso 1 1 calc R U . . .
H3C_4 H 0.571997 0.844466 0.297102 0.051 Uiso 1 1 calc R U . . .
B1_5 B 0.21837(14) 0.67693(12) 0.80686(12) 0.0241(3) Uani 1 1 d . . . . .
N2_5 N 0.28625(10) 0.59422(9) 0.89155(9) 0.0263(2) Uani 1 1 d . . . . .
C3_5 C 0.39794(13) 0.51801(12) 0.86827(12) 0.0312(3) Uani 1 1 d . . . . .
H3A_5 H 0.409177 0.524329 0.789727 0.047 Uiso 1 1 calc R U . . .
H3B_5 H 0.389049 0.437301 0.914588 0.047 Uiso 1 1 calc R U . . .
H3C_5 H 0.470879 0.541015 0.884816 0.047 Uiso 1 1 calc R U . . .
C4_5 C 0.26902(14) 0.59191(13) 1.00603(11) 0.0347(3) Uani 1 1 d . . . . .
H4A_5 H 0.201320 0.652846 1.016030 0.052 Uiso 1 1 calc R U . . .
H4B_5 H 0.346562 0.605686 1.023709 0.052 Uiso 1 1 calc R U . . .
H4C_5 H 0.247537 0.515645 1.055599 0.052 Uiso 1 1 calc R U . . .
N5_5 N 0.09267(10) 0.72525(10) 0.83284(9) 0.0282(2) Uani 1 1 d . . . . .
C6_5 C 0.00795(13) 0.66561(14) 0.92733(12) 0.0367(3) Uani 1 1 d . . . . .
H6A_5 H 0.049711 0.588297 0.966281 0.055 Uiso 1 1 calc R U . . .
H6B_5 H -0.067001 0.657350 0.901247 0.055 Uiso 1 1 calc R U . . .
H6C_5 H -0.015962 0.711008 0.978150 0.055 Uiso 1 1 calc R U . . .
C7_5 C 0.02768(14) 0.82787(13) 0.75749(12) 0.0354(3) Uani 1 1 d . . . . .
H7A_5 H 0.088728 0.870588 0.699709 0.053 Uiso 1 1 calc R U . . .
H7B_5 H -0.019377 0.878301 0.799067 0.053 Uiso 1 1 calc R U . . .
H7C_5 H -0.030082 0.803825 0.722962 0.053 Uiso 1 1 calc R U . . .
B1_6 B 0.11585(13) 0.65857(13) 0.59509(12) 0.0241(3) Uani 1 1 d . . . . .
N2_6 N 0.08601(10) 0.55021(10) 0.67366(9) 0.0273(2) Uani 1 1 d . . . . .
C3_6 C 0.17641(14) 0.45696(12) 0.73172(12) 0.0325(3) Uani 1 1 d . . . . .
H3A_6 H 0.261222 0.475243 0.700096 0.049 Uiso 1 1 calc R U . . .
H3B_6 H 0.165883 0.383618 0.723507 0.049 Uiso 1 1 calc R U . . .
H3C_6 H 0.163037 0.449184 0.810691 0.049 Uiso 1 1 calc R U . . .
C4_6 C -0.04145(14) 0.52305(14) 0.71431(14) 0.0386(3) Uani 1 1 d . . . . .
H4A_6 H -0.100835 0.592984 0.686059 0.058 Uiso 1 1 calc R U . . .
H4B_6 H -0.053465 0.496440 0.795696 0.058 Uiso 1 1 calc R U . . .
H4C_6 H -0.055621 0.461483 0.688466 0.058 Uiso 1 1 calc R U . . .
N5_6 N 0.03146(10) 0.72810(9) 0.51782(9) 0.0274(2) Uani 1 1 d . . . . .
C6_6 C 0.02318(13) 0.85370(12) 0.46973(12) 0.0313(3) Uani 1 1 d . . . . .
H6A_6 H 0.083942 0.881262 0.498063 0.047 Uiso 1 1 calc R U . . .
H6B_6 H -0.061322 0.889165 0.489890 0.047 Uiso 1 1 calc R U . . .
H6C_6 H 0.041311 0.875645 0.388697 0.047 Uiso 1 1 calc R U . . .
C7_6 C -0.05143(15) 0.68096(13) 0.47387(14) 0.0399(4) Uani 1 1 d . . . . .
H7A_6 H -0.031381 0.595932 0.496956 0.060 Uiso 1 1 calc R U . . .
H7B_6 H -0.040389 0.713260 0.392589 0.060 Uiso 1 1 calc R U . . .
H7C_6 H -0.138335 0.701956 0.502482 0.060 Uiso 1 1 calc R U . . .
C1_71 C -0.1575(14) 0.9665(11) 1.1604(11) 0.050(2) Uani 0.268(3) 1 d . U P A -1
H1A_71 H -0.135439 1.045196 1.139728 0.075 Uiso 0.268(3) 1 calc R U P A -1
H1B_71 H -0.181016 0.936119 1.240958 0.075 Uiso 0.268(3) 1 calc R U P A -1
H1C_71 H -0.228074 0.969117 1.122581 0.075 Uiso 0.268(3) 1 calc R U P A -1
C2_71 C -0.040(2) 0.8833(12) 1.1244(16) 0.0513(19) Uani 0.268(3) 1 d . U P A -1
H2A_71 H 0.027976 0.873011 1.168919 0.062 Uiso 0.268(3) 1 calc R U P A -1
H2B_71 H -0.064449 0.805794 1.138510 0.062 Uiso 0.268(3) 1 calc R U P A -1
C3_71 C 0.0047(9) 0.9361(8) 1.0033(7) 0.0448(14) Uani 0.268(3) 1 d . U P A -1
H3A_71 H -0.064976 0.944709 0.961038 0.054 Uiso 0.268(3) 1 calc R U P A -1
H3B_71 H 0.072566 0.879930 0.981993 0.054 Uiso 0.268(3) 1 calc R U P A -1
C4_71 C 0.0538(8) 1.0562(8) 0.9648(6) 0.0441(14) Uani 0.268(3) 1 d . U P A -1
H4A_71 H -0.013611 1.112940 0.985667 0.053 Uiso 0.268(3) 1 calc R U P A -1
H4B_71 H 0.124318 1.048042 1.005972 0.053 Uiso 0.268(3) 1 calc R U P A -1
C5_71 C 0.0957(15) 1.1040(13) 0.8461(12) 0.055(3) Uani 0.268(3) 1 d . U P A -1
H5A_71 H 0.055855 1.070134 0.805192 0.083 Uiso 0.268(3) 1 calc R U P A -1
H5B_71 H 0.186738 1.085261 0.832526 0.083 Uiso 0.268(3) 1 calc R U P A -1
H5C_71 H 0.072744 1.188808 0.820992 0.083 Uiso 0.268(3) 1 calc R U P A -1
C1_72 C -0.1502(18) 0.9326(19) 1.1923(15) 0.050(3) Uani 0.232(3) 1 d . U P A -2
H1A_72 H -0.143380 0.995870 1.218918 0.075 Uiso 0.232(3) 1 calc R U P A -2
H1B_72 H -0.164482 0.862288 1.255891 0.075 Uiso 0.232(3) 1 calc R U P A -2
H1C_72 H -0.220327 0.955454 1.148524 0.075 Uiso 0.232(3) 1 calc R U P A -2
C2_72 C -0.033(2) 0.9086(12) 1.1219(19) 0.0449(18) Uani 0.232(3) 1 d . U P A -2
H2A_72 H -0.032287 0.833943 1.109549 0.054 Uiso 0.232(3) 1 calc R U P A -2
H2B_72 H 0.039077 0.899631 1.161877 0.054 Uiso 0.232(3) 1 calc R U P A -2
C3_72 C -0.0164(12) 1.0030(19) 1.0112(12) 0.0468(15) Uani 0.232(3) 1 d . U P A -2
H3A_72 H -0.023238 1.078303 1.024049 0.056 Uiso 0.232(3) 1 calc R U P A -2
H3B_72 H -0.085796 1.008206 0.969783 0.056 Uiso 0.232(3) 1 calc R U P A -2
C4_72 C 0.1080(7) 0.9857(7) 0.9385(6) 0.0464(14) Uani 0.232(3) 1 d . U P A -2
H4A_72 H 0.177604 0.982855 0.978581 0.056 Uiso 0.232(3) 1 calc R U P A -2
H4B_72 H 0.116021 0.909721 0.926646 0.056 Uiso 0.232(3) 1 calc R U P A -2
C5_72 C 0.1200(18) 1.0801(18) 0.8272(16) 0.042(3) Uani 0.232(3) 1 d . U P A -2
H5A_72 H 0.043072 1.094676 0.793446 0.062 Uiso 0.232(3) 1 calc R U P A -2
H5B_72 H 0.190857 1.055343 0.778755 0.062 Uiso 0.232(3) 1 calc R U P A -2
H5C_72 H 0.133873 1.151610 0.837015 0.062 Uiso 0.232(3) 1 calc R U P A -2

loop_
_atom_site_aniso_label
_atom_site_aniso_U_11
_atom_site_aniso_U_22
_atom_site_aniso_U_33
_atom_site_aniso_U_23
_atom_site_aniso_U_13
_atom_site_aniso_U_12
B1_1 0.0257(7) 0.0222(7) 0.0237(7) -0.0062(5) -0.0070(6) -0.0029(5)
N2_1 0.0233(5) 0.0255(5) 0.0222(5) -0.0052(4) -0.0071(4) -0.0056(4)
C3_1 0.0228(6) 0.0210(6) 0.0239(6) -0.0053(5) -0.0055(5) -0.0029(5)
C4_1 0.0243(6) 0.0205(6) 0.0219(6) -0.0044(5) -0.0041(5) -0.0031(5)
N5_1 0.0252(5) 0.0244(5) 0.0196(5) -0.0060(4) -0.0040(4) -0.0058(4)
C1_2 0.0250(6) 0.0312(7) 0.0212(6) -0.0082(5) -0.0031(5) -0.0089(5)
C2_2 0.0293(7) 0.0334(7) 0.0248(7) -0.0056(5) -0.0050(5) -0.0102(5)
C3_2 0.0425(8) 0.0466(9) 0.0240(7) -0.0020(6) -0.0068(6) -0.0181(7)
C4_2 0.0489(9) 0.0638(11) 0.0224(7) -0.0134(7) -0.0035(6) -0.0249(8)
C5_2 0.0418(8) 0.0507(9) 0.0305(8) -0.0213(7) 0.0022(6) -0.0213(7)
C6_2 0.0287(7) 0.0350(7) 0.0283(7) -0.0131(6) -0.0005(5) -0.0112(5)
C7_2 0.0364(8) 0.0263(7) 0.0330(7) -0.0023(6) -0.0101(6) -0.0087(6)
C8_2 0.0407(8) 0.0302(7) 0.0382(8) -0.0162(6) -0.0019(6) -0.0083(6)
C1_3 0.0292(7) 0.0232(6) 0.0213(6) -0.0025(5) -0.0074(5) -0.0082(5)
C2_3 0.0264(6) 0.0271(6) 0.0269(7) -0.0065(5) -0.0041(5) -0.0064(5)
C3_3 0.0336(7) 0.0296(7) 0.0241(7) -0.0087(5) -0.0014(5) -0.0069(5)
C4_3 0.0304(7) 0.0279(7) 0.0250(7) -0.0036(5) -0.0074(5) -0.0093(5)
C5_3 0.0266(7) 0.0283(7) 0.0301(7) -0.0055(5) -0.0079(5) -0.0044(5)
C6_3 0.0296(7) 0.0266(7) 0.0264(7) -0.0063(5) -0.0067(5) -0.0052(5)
O7_3 0.0355(5) 0.0480(6) 0.0320(5) -0.0155(5) -0.0111(4) -0.0086(4)
C8_3 0.0466(9) 0.0512(9) 0.0344(8) -0.0198(7) -0.0114(7) -0.0098(7)
N1_4 0.0267(6) 0.0304(6) 0.0252(6) -0.0092(5) -0.0027(4) -0.0081(4)
C2_4 0.0257(6) 0.0290(7) 0.0337(7) -0.0076(6) -0.0042(5) -0.0072(5)
C3_4 0.0296(7) 0.0419(8) 0.0312(7) -0.0151(6) 0.0011(6) -0.0076(6)
B1_5 0.0261(7) 0.0243(7) 0.0238(7) -0.0072(6) -0.0057(6) -0.0067(5)
N2_5 0.0272(6) 0.0284(6) 0.0211(5) -0.0039(4) -0.0053(4) -0.0046(4)
C3_5 0.0310(7) 0.0269(7) 0.0303(7) -0.0021(5) -0.0078(6) -0.0016(5)
C4_5 0.0370(8) 0.0411(8) 0.0228(7) -0.0045(6) -0.0074(6) -0.0062(6)
N5_5 0.0270(6) 0.0318(6) 0.0238(6) -0.0072(5) -0.0042(4) -0.0024(4)
C6_5 0.0288(7) 0.0453(9) 0.0341(8) -0.0111(7) -0.0004(6) -0.0074(6)
C7_5 0.0339(7) 0.0372(8) 0.0327(8) -0.0122(6) -0.0089(6) 0.0067(6)
B1_6 0.0243(7) 0.0263(7) 0.0244(7) -0.0112(6) -0.0031(6) -0.0039(5)
N2_6 0.0257(6) 0.0281(6) 0.0286(6) -0.0085(5) -0.0019(4) -0.0078(4)
C3_6 0.0388(8) 0.0253(7) 0.0317(7) -0.0055(6) -0.0056(6) -0.0068(6)
C4_6 0.0334(8) 0.0402(8) 0.0438(9) -0.0155(7) 0.0055(6) -0.0155(6)
N5_6 0.0268(6) 0.0264(6) 0.0326(6) -0.0107(5) -0.0103(5) -0.0038(4)
C6_6 0.0317(7) 0.0275(7) 0.0351(7) -0.0077(6) -0.0114(6) -0.0027(5)
C7_6 0.0401(8) 0.0350(8) 0.0533(10) -0.0173(7) -0.0242(7) -0.0023(6)
C1_71 0.044(4) 0.052(5) 0.053(5) -0.015(4) -0.005(4) -0.011(4)
C2_71 0.047(3) 0.056(4) 0.044(3) -0.012(3) -0.004(3) -0.003(3)
C3_71 0.051(3) 0.046(3) 0.040(3) -0.014(3) -0.011(2) -0.007(3)
C4_71 0.048(3) 0.047(3) 0.039(3) -0.010(2) -0.010(2) -0.012(3)
C5_71 0.059(6) 0.058(5) 0.042(5) -0.012(4) -0.001(4) -0.004(5)
C1_72 0.043(5) 0.049(6) 0.053(6) -0.014(5) -0.004(5) -0.004(5)
C2_72 0.048(3) 0.044(4) 0.044(3) -0.015(3) -0.006(3) -0.008(3)
C3_72 0.049(3) 0.049(3) 0.043(3) -0.013(3) -0.008(2) -0.009(3)
C4_72 0.052(3) 0.051(3) 0.037(3) -0.014(2) -0.009(2) -0.009(3)
C5_72 0.053(6) 0.044(6) 0.033(5) -0.016(4) -0.007(5) -0.012(5)

loop_
_atom_type_symbol
_atom_type_description
_atom_type_scat_dispersion_real
_atom_type_scat_dispersion_imag
_atom_type_scat_source
C C 0.0181 0.0091 'International Tables Vol C Tables 4.2.6.8 and 6.1.1.4'
H H 0.0000 0.0000 'International Tables Vol C Tables 4.2.6.8 and 6.1.1.4'
B B 0.0090 0.0039 'International Tables Vol C Tables 4.2.6.8 and 6.1.1.4'
N N 0.0311 0.0180 'International Tables Vol C Tables 4.2.6.8 and 6.1.1.4'
O O 0.0492 0.0322 'International Tables Vol C Tables 4.2.6.8 and 6.1.1.4'

loop_
_exptl_crystal_face_index_h
_exptl_crystal_face_index_k
_exptl_crystal_face_index_l
_exptl_crystal_face_perp_dist
0 0 -1 0.0516
0 0 1 0.0378
-1 1 -1 0.1527
1 1 0 0.1029
-1 1 0 0.1902
-1 1 1 0.1803
0 -1 -1 0.0999
-1 -1 -1 0.0791
1 0 -1 0.0915
1 1 -1 0.0889
-1 -1 0 0.0900
0 1 1 0.1094
1 1 1 0.1185
2 -1 -1 0.1311
-2 1 1 0.1948
-1 -2 -2 0.0551
1 2 2 0.0974
1 -1 -2 0.0988
0 1 -2 0.0695
0 -1 2 0.0416
-1 -2 2 0.0435
1 2 -2 0.0750
2 0 1 0.1302
0 2 -1 0.0865
1 0 2 0.0779

loop_
_geom_angle_atom_site_label_1
_geom_angle_atom_site_label_2
_geom_angle_atom_site_label_3
_geom_angle
_geom_angle_site_symmetry_1
_geom_angle_site_symmetry_3
_geom_angle_publ_flag
N1_4 B1_1 N5_1 127.25(12) . . ?
N1_4 B1_1 N2_1 128.36(12) . . ?
N5_1 B1_1 N2_1 104.39(11) . . ?
C1_3 N2_1 C3_1 121.92(10) . . ?
C1_3 N2_1 B1_1 129.28(11) . . ?
C3_1 N2_1 B1_1 108.73(10) . . ?
C4_1 C3_1 N2_1 108.98(11) . . ?
C4_1 C3_1 B1_5 126.51(11) . . ?
N2_1 C3_1 B1_5 124.14(11) . . ?
C3_1 C4_1 N5_1 108.58(11) . . ?
C3_1 C4_1 B1_6 126.67(11) . . ?
N5_1 C4_1 B1_6 124.75(11) . . ?
C1_2 N5_1 C4_1 123.05(10) . . ?
C1_2 N5_1 B1_1 127.04(11) . . ?
C4_1 N5_1 B1_1 109.31(10) . . ?
C2_2 C1_2 C6_2 120.89(12) . . ?
C2_2 C1_2 N5_1 118.75(11) . . ?
C6_2 C1_2 N5_1 120.32(12) . . ?
C3_2 C2_2 C1_2 118.67(13) . . ?
C3_2 C2_2 C7_2 119.23(13) . . ?
C1_2 C2_2 C7_2 122.10(12) . . ?
C4_2 C3_2 C2_2 120.78(14) . . ?
C4_2 C3_2 H3_2 119.6 . . ?
C2_2 C3_2 H3_2 119.6 . . ?
C5_2 C4_2 C3_2 120.03(13) . . ?
C5_2 C4_2 H4_2 120.0 . . ?
C3_2 C4_2 H4_2 120.0 . . ?
C4_2 C5_2 C6_2 120.95(14) . . ?
C4_2 C5_2 H5_2 119.5 . . ?
C6_2 C5_2 H5_2 119.5 . . ?
C5_2 C6_2 C1_2 118.68(13) . . ?
C5_2 C6_2 C8_2 119.89(13) . . ?
C1_2 C6_2 C8_2 121.42(12) . . ?
C2_2 C7_2 H7A_2 109.5 . . ?
C2_2 C7_2 H7B_2 109.5 . . ?
H7A_2 C7_2 H7B_2 109.5 . . ?
C2_2 C7_2 H7C_2 109.5 . . ?
H7A_2 C7_2 H7C_2 109.5 . . ?
H7B_2 C7_2 H7C_2 109.5 . . ?
C6_2 C8_2 H8A_2 109.5 . . ?
C6_2 C8_2 H8B_2 109.5 . . ?
H8A_2 C8_2 H8B_2 109.5 . . ?
C6_2 C8_2 H8C_2 109.5 . . ?
H8A_2 C8_2 H8C_2 109.5 . . ?
H8B_2 C8_2 H8C_2 109.5 . . ?
C2_3 C1_3 C6_3 118.22(12) . . ?
C2_3 C1_3 N2_1 121.63(12) . . ?
C6_3 C1_3 N2_1 120.12(12) . . ?
C1_3 C2_3 C3_3 121.56(12) . . ?
C1_3 C2_3 H2_3 119.2 . . ?
C3_3 C2_3 H2_3 119.2 . . ?
C4_3 C3_3 C2_3 119.13(13) . . ?
C4_3 C3_3 H3_3 120.4 . . ?
C2_3 C3_3 H3_3 120.4 . . ?
C3_3 C4_3 O7_3 124.47(13) . . ?
C3_3 C4_3 C5_3 120.17(12) . . ?
O7_3 C4_3 C5_3 115.34(12) . . ?
C6_3 C5_3 C4_3 120.25(13) . . ?
C6_3 C5_3 H5_3 119.9 . . ?
C4_3 C5_3 H5_3 119.9 . . ?
C5_3 C6_3 C1_3 120.61(13) . . ?
C5_3 C6_3 H6_3 119.7 . . ?
C1_3 C6_3 H6_3 119.7 . . ?
C4_3 O7_3 C8_3 117.32(11) . . ?
O7_3 C8_3 H8A_3 109.5 . . ?
O7_3 C8_3 H8B_3 109.5 . . ?
H8A_3 C8_3 H8B_3 109.5 . . ?
O7_3 C8_3 H8C_3 109.5 . . ?
H8A_3 C8_3 H8C_3 109.5 . . ?
H8B_3 C8_3 H8C_3 109.5 . . ?
B1_1 N1_4 C2_4 123.94(11) . . ?
B1_1 N1_4 C3_4 122.67(11) . . ?
C2_4 N1_4 C3_4 112.13(11) . . ?
N1_4 C2_4 H2A_4 109.5 . . ?
N1_4 C2_4 H2B_4 109.5 . . ?
H2A_4 C2_4 H2B_4 109.5 . . ?
N1_4 C2_4 H2C_4 109.5 . . ?
H2A_4 C2_4 H2C_4 109.5 . . ?
H2B_4 C2_4 H2C_4 109.5 . . ?
N1_4 C3_4 H3A_4 109.5 . . ?
N1_4 C3_4 H3B_4 109.5 . . ?
H3A_4 C3_4 H3B_4 109.5 . . ?
N1_4 C3_4 H3C_4 109.5 . . ?
H3A_4 C3_4 H3C_4 109.5 . . ?
H3B_4 C3_4 H3C_4 109.5 . . ?
N2_5 B1_5 N5_5 120.86(12) . . ?
N2_5 B1_5 C3_1 119.31(12) . . ?
N5_5 B1_5 C3_1 119.83(11) . . ?
B1_5 N2_5 C4_5 124.42(12) . . ?
B1_5 N2_5 C3_5 123.03(11) . . ?
C4_5 N2_5 C3_5 111.43(11) . . ?
N2_5 C3_5 H3A_5 109.5 . . ?
N2_5 C3_5 H3B_5 109.5 . . ?
H3A_5 C3_5 H3B_5 109.5 . . ?
N2_5 C3_5 H3C_5 109.5 . . ?
H3A_5 C3_5 H3C_5 109.5 . . ?
H3B_5 C3_5 H3C_5 109.5 . . ?
N2_5 C4_5 H4A_5 109.5 . . ?
N2_5 C4_5 H4B_5 109.5 . . ?
H4A_5 C4_5 H4B_5 109.5 . . ?
N2_5 C4_5 H4C_5 109.5 . . ?
H4A_5 C4_5 H4C_5 109.5 . . ?
H4B_5 C4_5 H4C_5 109.5 . . ?
B1_5 N5_5 C6_5 123.49(11) . . ?
B1_5 N5_5 C7_5 123.73(12) . . ?
C6_5 N5_5 C7_5 111.80(11) . . ?
N5_5 C6_5 H6A_5 109.5 . . ?
N5_5 C6_5 H6B_5 109.5 . . ?
H6A_5 C6_5 H6B_5 109.5 . . ?
N5_5 C6_5 H6C_5 109.5 . . ?
H6A_5 C6_5 H6C_5 109.5 . . ?
H6B_5 C6_5 H6C_5 109.5 . . ?
N5_5 C7_5 H7A_5 109.5 . . ?
N5_5 C7_5 H7B_5 109.5 . . ?
H7A_5 C7_5 H7B_5 109.5 . . ?
N5_5 C7_5 H7C_5 109.5 . . ?
H7A_5 C7_5 H7C_5 109.5 . . ?
H7B_5 C7_5 H7C_5 109.5 . . ?
N2_6 B1_6 N5_6 120.21(12) . . ?
N2_6 B1_6 C4_1 119.56(11) . . ?
N5_6 B1_6 C4_1 120.22(12) . . ?
B1_6 N2_6 C3_6 124.80(11) . . ?
B1_6 N2_6 C4_6 123.87(12) . . ?
C3_6 N2_6 C4_6 111.09(11) . . ?
N2_6 C3_6 H3A_6 109.5 . . ?
N2_6 C3_6 H3B_6 109.5 . . ?
H3A_6 C3_6 H3B_6 109.5 . . ?
N2_6 C3_6 H3C_6 109.5 . . ?
H3A_6 C3_6 H3C_6 109.5 . . ?
H3B_6 C3_6 H3C_6 109.5 . . ?
N2_6 C4_6 H4A_6 109.5 . . ?
N2_6 C4_6 H4B_6 109.5 . . ?
H4A_6 C4_6 H4B_6 109.5 . . ?
N2_6 C4_6 H4C_6 109.5 . . ?
H4A_6 C4_6 H4C_6 109.5 . . ?
H4B_6 C4_6 H4C_6 109.5 . . ?
B1_6 N5_6 C6_6 123.68(11) . . ?
B1_6 N5_6 C7_6 124.10(12) . . ?
C6_6 N5_6 C7_6 112.14(11) . . ?
N5_6 C6_6 H6A_6 109.5 . . ?
N5_6 C6_6 H6B_6 109.5 . . ?
H6A_6 C6_6 H6B_6 109.5 . . ?
N5_6 C6_6 H6C_6 109.5 . . ?
H6A_6 C6_6 H6C_6 109.5 . . ?
H6B_6 C6_6 H6C_6 109.5 . . ?
N5_6 C7_6 H7A_6 109.5 . . ?
N5_6 C7_6 H7B_6 109.5 . . ?
H7A_6 C7_6 H7B_6 109.5 . . ?
N5_6 C7_6 H7C_6 109.5 . . ?
H7A_6 C7_6 H7C_6 109.5 . . ?
H7B_6 C7_6 H7C_6 109.5 . . ?
C2_71 C1_71 H1A_71 109.5 . . ?
C2_71 C1_71 H1B_71 109.5 . . ?
H1A_71 C1_71 H1B_71 109.5 . . ?
C2_71 C1_71 H1C_71 109.5 . . ?
H1A_71 C1_71 H1C_71 109.5 . . ?
H1B_71 C1_71 H1C_71 109.5 . . ?
C3_71 C2_71 C1_71 109.7(11) . . ?
C3_71 C2_71 H2A_71 109.7 . . ?
C1_71 C2_71 H2A_71 109.7 . . ?
C3_71 C2_71 H2B_71 109.7 . . ?
C1_71 C2_71 H2B_71 109.7 . . ?
H2A_71 C2_71 H2B_71 108.2 . . ?
C2_71 C3_71 C4_71 117.8(8) . . ?
C2_71 C3_71 H3A_71 107.9 . . ?
C4_71 C3_71 H3A_71 107.9 . . ?
C2_71 C3_71 H3B_71 107.9 . . ?
C4_71 C3_71 H3B_71 107.9 . . ?
H3A_71 C3_71 H3B_71 107.2 . . ?
C5_71 C4_71 C3_71 115.6(9) . . ?
C5_71 C4_71 H4A_71 108.4 . . ?
C3_71 C4_71 H4A_71 108.4 . . ?
C5_71 C4_71 H4B_71 108.4 . . ?
C3_71 C4_71 H4B_71 108.4 . . ?
H4A_71 C4_71 H4B_71 107.4 . . ?
C4_71 C5_71 H5A_71 109.5 . . ?
C4_71 C5_71 H5B_71 109.5 . . ?
H5A_71 C5_71 H5B_71 109.5 . . ?
C4_71 C5_71 H5C_71 109.5 . . ?
H5A_71 C5_71 H5C_71 109.5 . . ?
H5B_71 C5_71 H5C_71 109.5 . . ?
C2_72 C1_72 H1A_72 109.5 . . ?
C2_72 C1_72 H1B_72 109.5 . . ?
H1A_72 C1_72 H1B_72 109.5 . . ?
C2_72 C1_72 H1C_72 109.5 . . ?
H1A_72 C1_72 H1C_72 109.5 . . ?
H1B_72 C1_72 H1C_72 109.5 . . ?
C1_72 C2_72 C3_72 113.0(16) . . ?
C1_72 C2_72 H2A_72 109.0 . . ?
C3_72 C2_72 H2A_72 109.0 . . ?
C1_72 C2_72 H2B_72 109.0 . . ?
C3_72 C2_72 H2B_72 109.0 . . ?
H2A_72 C2_72 H2B_72 107.8 . . ?
C2_72 C3_72 C4_72 114.8(13) . . ?
C2_72 C3_72 H3A_72 108.6 . . ?
C4_72 C3_72 H3A_72 108.6 . . ?
C2_72 C3_72 H3B_72 108.6 . . ?
C4_72 C3_72 H3B_72 108.6 . . ?
H3A_72 C3_72 H3B_72 107.5 . . ?
C5_72 C4_72 C3_72 113.5(11) . . ?
C5_72 C4_72 H4A_72 108.9 . . ?
C3_72 C4_72 H4A_72 108.9 . . ?
C5_72 C4_72 H4B_72 108.9 . . ?
C3_72 C4_72 H4B_72 108.9 . . ?
H4A_72 C4_72 H4B_72 107.7 . . ?
C4_72 C5_72 H5A_72 109.5 . . ?
C4_72 C5_72 H5B_72 109.5 . . ?
H5A_72 C5_72 H5B_72 109.5 . . ?
C4_72 C5_72 H5C_72 109.5 . . ?
H5A_72 C5_72 H5C_72 109.5 . . ?
H5B_72 C5_72 H5C_72 109.5 . . ?

loop_
_geom_bond_atom_site_label_1
_geom_bond_atom_site_label_2
_geom_bond_distance
_geom_bond_site_symmetry_2
_geom_bond_publ_flag
B1_1 N1_4 1.4290(18) . ?
B1_1 N5_1 1.4440(17) . ?
B1_1 N2_1 1.4464(18) . ?
N2_1 C1_3 1.4211(16) . ?
N2_1 C3_1 1.4342(16) . ?
C3_1 C4_1 1.3618(17) . ?
C3_1 B1_5 1.5727(19) . ?
C4_1 N5_1 1.4284(16) . ?
C4_1 B1_6 1.5833(18) . ?
N5_1 C1_2 1.4283(16) . ?
C1_2 C2_2 1.4015(19) . ?
C1_2 C6_2 1.4048(19) . ?
C2_2 C3_2 1.3951(19) . ?
C2_2 C7_2 1.5078(19) . ?
C3_2 C4_2 1.386(2) . ?
C3_2 H3_2 0.9500 . ?
C4_2 C5_2 1.383(2) . ?
C4_2 H4_2 0.9500 . ?
C5_2 C6_2 1.391(2) . ?
C5_2 H5_2 0.9500 . ?
C6_2 C8_2 1.504(2) . ?
C7_2 H7A_2 0.9800 . ?
C7_2 H7B_2 0.9800 . ?
C7_2 H7C_2 0.9800 . ?
C8_2 H8A_2 0.9800 . ?
C8_2 H8B_2 0.9800 . ?
C8_2 H8C_2 0.9800 . ?
C1_3 C2_3 1.3799(19) . ?
C1_3 C6_3 1.4064(19) . ?
C2_3 C3_3 1.4000(19) . ?
C2_3 H2_3 0.9500 . ?
C3_3 C4_3 1.383(2) . ?
C3_3 H3_3 0.9500 . ?
C4_3 O7_3 1.3840(16) . ?
C4_3 C5_3 1.388(2) . ?
C5_3 C6_3 1.3803(18) . ?
C5_3 H5_3 0.9500 . ?
C6_3 H6_3 0.9500 . ?
O7_3 C8_3 1.4217(18) . ?
C8_3 H8A_3 0.9800 . ?
C8_3 H8B_3 0.9800 . ?
C8_3 H8C_3 0.9800 . ?
N1_4 C2_4 1.4502(17) . ?
N1_4 C3_4 1.4521(17) . ?
C2_4 H2A_4 0.9800 . ?
C2_4 H2B_4 0.9800 . ?
C2_4 H2C_4 0.9800 . ?
C3_4 H3A_4 0.9800 . ?
C3_4 H3B_4 0.9800 . ?
C3_4 H3C_4 0.9800 . ?
B1_5 N2_5 1.4253(18) . ?
B1_5 N5_5 1.4271(18) . ?
N2_5 C4_5 1.4526(17) . ?
N2_5 C3_5 1.4539(17) . ?
C3_5 H3A_5 0.9800 . ?
C3_5 H3B_5 0.9800 . ?
C3_5 H3C_5 0.9800 . ?
C4_5 H4A_5 0.9800 . ?
C4_5 H4B_5 0.9800 . ?
C4_5 H4C_5 0.9800 . ?
N5_5 C6_5 1.4542(18) . ?
N5_5 C7_5 1.4553(17) . ?
C6_5 H6A_5 0.9800 . ?
C6_5 H6B_5 0.9800 . ?
C6_5 H6C_5 0.9800 . ?
C7_5 H7A_5 0.9800 . ?
C7_5 H7B_5 0.9800 . ?
C7_5 H7C_5 0.9800 . ?
B1_6 N2_6 1.4227(18) . ?
B1_6 N5_6 1.4272(18) . ?
N2_6 C3_6 1.4545(18) . ?
N2_6 C4_6 1.4599(17) . ?
C3_6 H3A_6 0.9800 . ?
C3_6 H3B_6 0.9800 . ?
C3_6 H3C_6 0.9800 . ?
C4_6 H4A_6 0.9800 . ?
C4_6 H4B_6 0.9800 . ?
C4_6 H4C_6 0.9800 . ?
N5_6 C6_6 1.4483(17) . ?
N5_6 C7_6 1.4552(17) . ?
C6_6 H6A_6 0.9800 . ?
C6_6 H6B_6 0.9800 . ?
C6_6 H6C_6 0.9800 . ?
C7_6 H7A_6 0.9800 . ?
C7_6 H7B_6 0.9800 . ?
C7_6 H7C_6 0.9800 . ?
C1_71 C2_71 1.60(3) . ?
C1_71 H1A_71 0.9800 . ?
C1_71 H1B_71 0.9800 . ?
C1_71 H1C_71 0.9800 . ?
C2_71 C3_71 1.50(2) . ?
C2_71 H2A_71 0.9900 . ?
C2_71 H2B_71 0.9900 . ?
C3_71 C4_71 1.558(10) . ?
C3_71 H3A_71 0.9900 . ?
C3_71 H3B_71 0.9900 . ?
C4_71 C5_71 1.460(16) . ?
C4_71 H4A_71 0.9900 . ?
C4_71 H4B_71 0.9900 . ?
C5_71 H5A_71 0.9800 . ?
C5_71 H5B_71 0.9800 . ?
C5_71 H5C_71 0.9800 . ?
C1_72 C2_72 1.48(3) . ?
C1_72 H1A_72 0.9800 . ?
C1_72 H1B_72 0.9800 . ?
C1_72 H1C_72 0.9800 . ?
C2_72 C3_72 1.50(3) . ?
C2_72 H2A_72 0.9900 . ?
C2_72 H2B_72 0.9900 . ?
C3_72 C4_72 1.536(14) . ?
C3_72 H3A_72 0.9900 . ?
C3_72 H3B_72 0.9900 . ?
C4_72 C5_72 1.50(2) . ?
C4_72 H4A_72 0.9900 . ?
C4_72 H4B_72 0.9900 . ?
C5_72 H5A_72 0.9800 . ?
C5_72 H5B_72 0.9800 . ?
C5_72 H5C_72 0.9800 . ?

loop_
_geom_torsion_atom_site_label_1
_geom_torsion_atom_site_label_2
_geom_torsion_atom_site_label_3
_geom_torsion_atom_site_label_4
_geom_torsion
_geom_torsion_site_symmetry_1
_geom_torsion_site_symmetry_2
_geom_torsion_site_symmetry_3
_geom_torsion_site_symmetry_4
_geom_torsion_publ_flag
N1_4 B1_1 N2_1 C1_3 -2.3(2) . . . . ?
N5_1 B1_1 N2_1 C1_3 177.17(11) . . . . ?
N1_4 B1_1 N2_1 C3_1 -179.18(13) . . . . ?
N5_1 B1_1 N2_1 C3_1 0.28(13) . . . . ?
C1_3 N2_1 C3_1 C4_1 -176.78(11) . . . . ?
B1_1 N2_1 C3_1 C4_1 0.39(14) . . . . ?
C1_3 N2_1 C3_1 B1_5 -3.38(18) . . . . ?
B1_1 N2_1 C3_1 B1_5 173.79(11) . . . . ?
N2_1 C3_1 C4_1 N5_1 -0.90(13) . . . . ?
B1_5 C3_1 C4_1 N5_1 -174.11(11) . . . . ?
N2_1 C3_1 C4_1 B1_6 178.80(11) . . . . ?
B1_5 C3_1 C4_1 B1_6 5.6(2) . . . . ?
C3_1 C4_1 N5_1 C1_2 -170.58(11) . . . . ?
B1_6 C4_1 N5_1 C1_2 9.71(18) . . . . ?
C3_1 C4_1 N5_1 B1_1 1.10(14) . . . . ?
B1_6 C4_1 N5_1 B1_1 -178.62(11) . . . . ?
N1_4 B1_1 N5_1 C1_2 -10.1(2) . . . . ?
N2_1 B1_1 N5_1 C1_2 170.44(11) . . . . ?
N1_4 B1_1 N5_1 C4_1 178.64(12) . . . . ?
N2_1 B1_1 N5_1 C4_1 -0.82(13) . . . . ?
C4_1 N5_1 C1_2 C2_2 108.90(14) . . . . ?
B1_1 N5_1 C1_2 C2_2 -61.25(17) . . . . ?
C4_1 N5_1 C1_2 C6_2 -73.52(16) . . . . ?
B1_1 N5_1 C1_2 C6_2 116.34(14) . . . . ?
C6_2 C1_2 C2_2 C3_2 0.9(2) . . . . ?
N5_1 C1_2 C2_2 C3_2 178.50(12) . . . . ?
C6_2 C1_2 C2_2 C7_2 -179.23(12) . . . . ?
N5_1 C1_2 C2_2 C7_2 -1.65(19) . . . . ?
C1_2 C2_2 C3_2 C4_2 -0.5(2) . . . . ?
C7_2 C2_2 C3_2 C4_2 179.62(14) . . . . ?
C2_2 C3_2 C4_2 C5_2 0.0(2) . . . . ?
C3_2 C4_2 C5_2 C6_2 0.1(2) . . . . ?
C4_2 C5_2 C6_2 C1_2 0.2(2) . . . . ?
C4_2 C5_2 C6_2 C8_2 -178.65(14) . . . . ?
C2_2 C1_2 C6_2 C5_2 -0.8(2) . . . . ?
N5_1 C1_2 C6_2 C5_2 -178.32(12) . . . . ?
C2_2 C1_2 C6_2 C8_2 178.09(12) . . . . ?
N5_1 C1_2 C6_2 C8_2 0.55(19) . . . . ?
C3_1 N2_1 C1_3 C2_3 -45.01(17) . . . . ?
B1_1 N2_1 C1_3 C2_3 138.46(14) . . . . ?
C3_1 N2_1 C1_3 C6_3 132.62(13) . . . . ?
B1_1 N2_1 C1_3 C6_3 -43.92(18) . . . . ?
C6_3 C1_3 C2_3 C3_3 -1.93(19) . . . . ?
N2_1 C1_3 C2_3 C3_3 175.74(11) . . . . ?
C1_3 C2_3 C3_3 C4_3 1.1(2) . . . . ?
C2_3 C3_3 C4_3 O7_3 179.51(12) . . . . ?
C2_3 C3_3 C4_3 C5_3 1.1(2) . . . . ?
C3_3 C4_3 C5_3 C6_3 -2.4(2) . . . . ?
O7_3 C4_3 C5_3 C6_3 179.05(11) . . . . ?
C4_3 C5_3 C6_3 C1_3 1.5(2) . . . . ?
C2_3 C1_3 C6_3 C5_3 0.61(19) . . . . ?
N2_1 C1_3 C6_3 C5_3 -177.09(11) . . . . ?
C3_3 C4_3 O7_3 C8_3 9.82(19) . . . . ?
C5_3 C4_3 O7_3 C8_3 -171.66(13) . . . . ?
N5_1 B1_1 N1_4 C2_4 144.52(13) . . . . ?
N2_1 B1_1 N1_4 C2_4 -36.2(2) . . . . ?
N5_1 B1_1 N1_4 C3_4 -21.6(2) . . . . ?
N2_1 B1_1 N1_4 C3_4 157.74(13) . . . . ?
C4_1 C3_1 B1_5 N2_5 120.84(14) . . . . ?
N2_1 C3_1 B1_5 N2_5 -51.39(17) . . . . ?
C4_1 C3_1 B1_5 N5_5 -58.53(18) . . . . ?
N2_1 C3_1 B1_5 N5_5 129.24(13) . . . . ?
N5_5 B1_5 N2_5 C4_5 -31.40(19) . . . . ?
C3_1 B1_5 N2_5 C4_5 149.23(12) . . . . ?
N5_5 B1_5 N2_5 C3_5 161.77(12) . . . . ?
C3_1 B1_5 N2_5 C3_5 -17.59(18) . . . . ?
N2_5 B1_5 N5_5 C6_5 -26.90(19) . . . . ?
C3_1 B1_5 N5_5 C6_5 152.47(12) . . . . ?
N2_5 B1_5 N5_5 C7_5 165.40(13) . . . . ?
C3_1 B1_5 N5_5 C7_5 -15.24(19) . . . . ?
C3_1 C4_1 B1_6 N2_6 -53.70(18) . . . . ?
N5_1 C4_1 B1_6 N2_6 125.96(13) . . . . ?
C3_1 C4_1 B1_6 N5_6 125.50(14) . . . . ?
N5_1 C4_1 B1_6 N5_6 -54.84(18) . . . . ?
N5_6 B1_6 N2_6 C3_6 160.06(12) . . . . ?
C4_1 B1_6 N2_6 C3_6 -20.75(19) . . . . ?
N5_6 B1_6 N2_6 C4_6 -26.18(19) . . . . ?
C4_1 B1_6 N2_6 C4_6 153.01(13) . . . . ?
N2_6 B1_6 N5_6 C6_6 152.54(13) . . . . ?
C4_1 B1_6 N5_6 C6_6 -26.65(19) . . . . ?
N2_6 B1_6 N5_6 C7_6 -30.8(2) . . . . ?
C4_1 B1_6 N5_6 C7_6 150.05(14) . . . . ?
C1_71 C2_71 C3_71 C4_71 62.4(15) . . . . ?
C2_71 C3_71 C4_71 C5_71 -179.7(11) . . . . ?
C1_72 C2_72 C3_72 C4_72 176.2(15) . . . . ?
C2_72 C3_72 C4_72 C5_72 178.6(14) . . . . ?
